data_2001888
loop_
_publ_author_name
'Andras, M. T.'
'Hepp, A. F.'
'Fanwick, P. E.'
'Martuch, R. A.'
'Duraj, S. A.'

_publ_section_title
;
 Structure of 4-methylpyridinium bromide
;
_journal_issue 3
_journal_name_full 'Acta Crystallographica Section C'
_journal_page_first 548
_journal_page_last 550
_journal_paper_doi 10.1107/S0108270192006826
_journal_volume 49
_journal_year 1993
_chemical_formula_sum 'C6 H8 Br N'
_chemical_formula_weight 174.05
_symmetry_cell_setting monoclinic
_symmetry_space_group_name_H-M 'C 1 m 1'
_cell_angle_alpha 90
_cell_angle_beta 103.62(3)
_cell_angle_gamma 90
_cell_formula_units_Z 2
_cell_length_a 8.785(4)
_cell_length_b 8.318(3)
_cell_length_c 4.9200(10)
_cell_volume 349.4(2)
_diffrn_radiation_type Mo
_diffrn_radiation_wavelength 0.71073
_exptl_absorpt_coefficient_mu 5.723
_exptl_crystal_density_diffrn 1.654
_exptl_crystal_F_000 172
_cod_data_source_file hh0618.cif
_cod_data_source_block hh0618_structure_1_of_1
_cod_original_cell_volume 349.4(4)
_cod_original_sg_symbol_H-M 'C m'
_cod_original_formula_sum 'C6 H8 Br1 N1'
_cod_database_code 2001888

loop_
_atom_site_label
_atom_site_fract_x
_atom_site_fract_y
_atom_site_fract_z
Br .9 1.0 -.2
N(1) .6260(10) 1.0 .106(2)
C(2) .5724(9) .8595(9) .178(2)
C(3) .4635(8) .8566(9) .329(2)
C(4) .4020(10) 1.0 .412(2)
C(7) .278(2) 1.0 .572(3)
H(21) .613 .763 .121
H(31) .427 .756 .382
H(71) .32(3) 1.000 .76(4)
H(72) .213 .907 .520

loop_
_geom_angle_atom_site_label_1
_geom_angle_atom_site_label_2
_geom_angle_atom_site_label_3
_geom_angle
Br N(1) C(2) 119.2(5)
N(1) C(2) C(3) 120.4(7)
C(2) C(3) C(4) 121.1(7)
C(3) C(4) C(7) 122.1(5)

loop_
_geom_bond_atom_site_label_1
_geom_bond_atom_site_label_2
_geom_bond_distance
N(1) C(2) 1.340(10)
C(2) C(3) 1.340(10)
C(3) C(4) 1.410(10)
C(4) C(7) 1.49(2)
